data_1547761
loop_
_publ_author_name
'Kumar, Ankit'
'Rajeswara Rao, M.'
'Lee, Way-Zen'
'Ravikanth, Mangalampalli'

_publ_section_title
;
 Hybrid Macrocycles of Subporphyrins and Triphyrins.
;
_journal_issue 21
_journal_name_full 'Organic letters'
_journal_page_first 5924
_journal_page_last 5927
_journal_paper_doi 10.1021/acs.orglett.7b02919
_journal_volume 19
_journal_year 2017
_chemical_formula_moiety 'C46 H24 F5 O5 Re S'
_chemical_formula_sum 'C46 H24 F5 O5 Re S'
_chemical_formula_weight 965.94
_chemical_name_systematic
;
 ? 
;
_space_group_IT_number 15
_symmetry_cell_setting monoclinic
_symmetry_space_group_name_Hall '-C 2yc'
_symmetry_space_group_name_H-M 'C 1 2/c 1'
_atom_sites_solution_hydrogens geom
_atom_sites_solution_primary direct
_atom_sites_solution_secondary difmap
_audit_creation_method SHELXL-97
_cell_angle_alpha 90.00
_cell_angle_beta 124.876(2)
_cell_angle_gamma 90.00
_cell_formula_units_Z 8
_cell_length_a 33.542(3)
_cell_length_b 10.9252(9)
_cell_length_c 25.824(2)
_cell_measurement_reflns_used 6818
_cell_measurement_temperature 100(2)
_cell_measurement_theta_max 25.000
_cell_measurement_theta_min 1.92
_cell_volume 7763.6(11)
_computing_structure_refinement 'SHELXL-97 (Sheldrick, 1997)'
_computing_structure_solution 'SHELXS-97 (Sheldrick, 1990)'
_diffrn_ambient_temperature 100(2)
_diffrn_measured_fraction_theta_full 1.000
_diffrn_measured_fraction_theta_max 1.000
_diffrn_measurement_device_type 'Bruker APEX-II CCD'
_diffrn_measurement_method '\f and \w scans'
_diffrn_radiation_monochromator graphite
_diffrn_radiation_source 'fine-focus sealed tube'
_diffrn_radiation_type MoK\a
_diffrn_radiation_wavelength 0.71073
_diffrn_reflns_av_R_equivalents 0.1813
_diffrn_reflns_av_sigmaI/netI 0.0548
_diffrn_reflns_limit_h_max 39
_diffrn_reflns_limit_h_min -39
_diffrn_reflns_limit_k_max 12
_diffrn_reflns_limit_k_min -12
_diffrn_reflns_limit_l_max 30
_diffrn_reflns_limit_l_min -30
_diffrn_reflns_number 84673
_diffrn_reflns_theta_full 25.00
_diffrn_reflns_theta_max 25.00
_diffrn_reflns_theta_min 1.92
_exptl_absorpt_coefficient_mu 3.253
_exptl_absorpt_correction_T_max 0.722
_exptl_absorpt_correction_T_min 0.322
_exptl_absorpt_correction_type multi-scan
_exptl_crystal_colour blue
_exptl_crystal_density_diffrn 1.653
_exptl_crystal_density_method 'not measured'
_exptl_crystal_description prism
_exptl_crystal_F_000 3792
_exptl_crystal_size_max 0.5
_exptl_crystal_size_mid 0.3
_exptl_crystal_size_min 0.1
_refine_diff_density_max 1.666
_refine_diff_density_min -2.056
_refine_diff_density_rms 0.141
_refine_ls_extinction_method none
_refine_ls_goodness_of_fit_ref 1.042
_refine_ls_hydrogen_treatment mixed
_refine_ls_matrix_type full
_refine_ls_number_parameters 525
_refine_ls_number_reflns 6816
_refine_ls_number_restraints 0
_refine_ls_restrained_S_all 1.042
_refine_ls_R_factor_all 0.0305
_refine_ls_R_factor_gt 0.0286
_refine_ls_shift/su_max 0.002
_refine_ls_shift/su_mean 0.000
_refine_ls_structure_factor_coef Fsqd
_refine_ls_weighting_details 'calc w=1/[\s^2^(Fo^2^)+(0.0196P)^2^+23.2817P] where P=(Fo^2^+2Fc^2^)/3'
_refine_ls_weighting_scheme calc
_refine_ls_wR_factor_gt 0.0725
_refine_ls_wR_factor_ref 0.0746
_reflns_number_gt 6445
_reflns_number_total 6818
_reflns_threshold_expression >2sigma(I)
_cod_data_source_file ol7b02919_si_004.cif
_cod_data_source_block ak05_0m
_cod_depositor_comments 'Adding full bibliography for 1547760--1547763.cif.'
_cod_original_sg_symbol_H-M 'C 2/c'
_cod_database_code 1547761
_platon_squeeze_void_probe_radius 1.20

loop_
_space_group_symop_id
_space_group_symop_operation_xyz
1 'x, y, z'
2 '-x, y, -z+1/2'
3 'x+1/2, y+1/2, z'
4 '-x+1/2, y+1/2, -z+1/2'
5 '-x, -y, -z'
6 'x, -y, z-1/2'
7 '-x+1/2, -y+1/2, -z'
8 'x+1/2, -y+1/2, z-1/2'

loop_
_atom_site_label
_atom_site_type_symbol
_atom_site_fract_x
_atom_site_fract_y
_atom_site_fract_z
_atom_site_U_iso_or_equiv
_atom_site_adp_type
_atom_site_occupancy
_atom_site_symmetry_multiplicity
_atom_site_calc_flag
_atom_site_refinement_flags
Re1 Re 0.347362(4) 0.605949(12) 0.868433(5) 0.01315(6) Uani 1 1 d .
S1 S 0.28700(3) 0.45161(8) 0.79337(4) 0.01518(18) Uani 1 1 d .
F4 F 0.55750(7) 0.3044(2) 1.18007(9) 0.0302(5) Uani 1 1 d .
N1 N 0.34082(9) 0.4695(2) 0.92267(12) 0.0128(5) Uani 1 1 d .
C16 C 0.27653(11) 0.5179(3) 0.72480(14) 0.0159(7) Uani 1 1 d .
C5 C 0.41886(11) 0.3695(3) 0.96301(15) 0.0155(7) Uani 1 1 d .
N2 N 0.38701(9) 0.4621(3) 0.85949(12) 0.0151(6) Uani 1 1 d .
C45 C 0.40251(12) 0.6928(3) 0.93519(15) 0.0172(7) Uani 1 1 d .
O4 O 0.34372(9) 0.7903(2) 0.77553(11) 0.0249(5) Uani 1 1 d .
C1 C 0.30370(11) 0.4535(3) 0.93219(15) 0.0157(7) Uani 1 1 d .
C9 C 0.39106(12) 0.4353(3) 0.80935(16) 0.0162(7) Uani 1 1 d .
O6 O 0.28160(9) 0.7903(2) 0.87622(12) 0.0270(6) Uani 1 1 d .
C44 C 0.34631(11) 0.7199(3) 0.81034(15) 0.0177(7) Uani 1 1 d .
O5 O 0.43618(8) 0.7448(2) 0.97474(11) 0.0246(6) Uani 1 1 d .
F1 F 0.42399(8) 0.11089(17) 0.95060(10) 0.0229(5) Uani 1 1 d .
F5 F 0.49194(7) 0.45115(19) 1.08616(9) 0.0265(5) Uani 1 1 d .
C29 C 0.49118(11) 0.3321(3) 1.07400(16) 0.0171(7) Uani 1 1 d .
C6 C 0.41887(12) 0.3896(3) 0.90901(16) 0.0155(7) Uani 1 1 d .
C38 C 0.18622(13) 0.3984(3) 0.89682(18) 0.0217(8) Uani 1 1 d .
H38 H 0.1777 0.3455 0.8638 0.026 Uiso 1 1 calc R
C23 C 0.25488(11) 0.4817(3) 0.89310(15) 0.0161(7) Uani 1 1 d .
C46 C 0.30638(12) 0.7202(3) 0.87374(15) 0.0185(7) Uani 1 1 d .
C4 C 0.37939(12) 0.4000(3) 0.96628(16) 0.0155(7) Uani 1 1 d .
C25 C 0.45732(11) 0.1625(3) 1.00620(15) 0.0168(7) Uani 1 1 d .
C24 C 0.45677(11) 0.2879(3) 1.01425(14) 0.0150(7) Uani 1 1 d .
C22 C 0.23486(11) 0.5191(3) 0.78126(15) 0.0150(6) Uani 1 1 d .
C17 C 0.20730(12) 0.5764(3) 0.72260(15) 0.0174(7) Uani 1 1 d .
C10 C 0.35956(11) 0.4626(3) 0.74567(15) 0.0166(7) Uani 1 1 d .
C21 C 0.22438(11) 0.5243(3) 0.82696(15) 0.0154(6) Uani 1 1 d .
C11 C 0.31066(12) 0.5210(3) 0.70967(15) 0.0163(7) Uani 1 1 d .
C15 C 0.23183(12) 0.5797(3) 0.69062(16) 0.0190(7) Uani 1 1 d .
C7 C 0.44916(11) 0.3245(3) 0.89410(15) 0.0186(7) Uani 1 1 d .
H7 H 0.4752 0.2732 0.9210 0.022 Uiso 1 1 calc R
C37 C 0.22757(11) 0.4727(3) 0.92305(15) 0.0183(7) Uani 1 1 d .
C39 C 0.15812(14) 0.4040(3) 0.92032(19) 0.0250(9) Uani 1 1 d .
H39 H 0.1308 0.3543 0.9027 0.030 Uiso 1 1 calc R
F2 F 0.48911(8) -0.03546(19) 1.04484(10) 0.0282(5) Uani 1 1 d .
C34 C 0.35998(13) 0.3183(3) 0.61315(16) 0.0231(7) Uani 1 1 d .
H34 H 0.3403 0.2655 0.5796 0.028 Uiso 1 1 calc R
C26 C 0.49089(12) 0.0860(3) 1.05453(17) 0.0183(7) Uani 1 1 d .
C20 C 0.17960(12) 0.5819(3) 0.80483(17) 0.0197(7) Uani 1 1 d .
H20 H 0.1697 0.5873 0.8318 0.024 Uiso 1 1 calc R
C28 C 0.52528(12) 0.2570(3) 1.12291(15) 0.0212(7) Uani 1 1 d .
C14 C 0.21911(12) 0.6460(3) 0.63704(15) 0.0222(7) Uani 1 1 d .
H14 H 0.1898 0.6883 0.6136 0.027 Uiso 1 1 calc R
C19 C 0.14994(13) 0.6306(3) 0.74495(17) 0.0220(7) Uani 1 1 d .
H19 H 0.1200 0.6632 0.7322 0.026 Uiso 1 1 calc R
C40 C 0.16962(12) 0.4823(3) 0.96966(17) 0.0243(8) Uani 1 1 d .
C13 C 0.25120(13) 0.6474(4) 0.61966(16) 0.0229(7) Uani 1 1 d .
H13 H 0.2428 0.6897 0.5835 0.027 Uiso 1 1 calc R
C35 C 0.34625(12) 0.3518(3) 0.65247(16) 0.0203(7) Uani 1 1 d .
H35 H 0.3170 0.3235 0.6442 0.024 Uiso 1 1 calc R
C30 C 0.37574(12) 0.4274(3) 0.70438(15) 0.0188(7) Uani 1 1 d .
C12 C 0.29552(13) 0.5873(3) 0.65474(17) 0.0210(7) Uani 1 1 d .
H12 H 0.3160 0.5910 0.6414 0.025 Uiso 1 1 calc R
C8 C 0.43233(11) 0.3524(3) 0.83451(15) 0.0181(7) Uani 1 1 d .
H8 H 0.4449 0.3238 0.8127 0.022 Uiso 1 1 calc R
C2 C 0.32489(13) 0.3828(3) 0.99006(16) 0.0190(8) Uani 1 1 d .
H2 H 0.3095 0.3633 1.0096 0.023 Uiso 1 1 calc R
C3 C 0.37032(11) 0.3505(3) 1.01052(15) 0.0170(7) Uani 1 1 d .
H3 H 0.3919 0.3049 1.0464 0.020 Uiso 1 1 calc R
C18 C 0.16345(12) 0.6324(3) 0.70344(17) 0.0212(7) Uani 1 1 d .
H18 H 0.1440 0.6696 0.6641 0.025 Uiso 1 1 calc R
C42 C 0.24008(11) 0.5475(3) 0.97374(15) 0.0200(7) Uani 1 1 d .
H42 H 0.2679 0.5955 0.9924 0.024 Uiso 1 1 calc R
C41 C 0.21164(12) 0.5518(3) 0.99687(16) 0.0241(8) Uani 1 1 d .
H41 H 0.2209 0.6019 1.0311 0.029 Uiso 1 1 calc R
C33 C 0.40263(14) 0.3623(4) 0.62305(17) 0.0266(8) Uani 1 1 d .
C31 C 0.41888(13) 0.4702(3) 0.71496(17) 0.0246(8) Uani 1 1 d .
H31 H 0.4392 0.5203 0.7495 0.030 Uiso 1 1 calc R
C32 C 0.43187(13) 0.4387(4) 0.67438(18) 0.0284(8) Uani 1 1 d .
H32 H 0.4605 0.4693 0.6817 0.034 Uiso 1 1 calc R
C43 C 0.13648(14) 0.4923(4) 0.9914(2) 0.0332(9) Uani 1 1 d .
H43A H 0.1510 0.5451 1.0276 0.050 Uiso 1 1 calc R
H43B H 0.1316 0.4126 1.0026 0.050 Uiso 1 1 calc R
H43C H 0.1058 0.5255 0.9580 0.050 Uiso 1 1 calc R
C36 C 0.41666(16) 0.3284(4) 0.5786(2) 0.0370(10) Uani 1 1 d .
H36A H 0.4321 0.2496 0.5900 0.055 Uiso 1 1 calc R
H36B H 0.4387 0.3885 0.5814 0.055 Uiso 1 1 calc R
H36C H 0.3880 0.3254 0.5361 0.055 Uiso 1 1 calc R
F3 F 0.55775(7) 0.0603(2) 1.15914(10) 0.0327(5) Uani 1 1 d .
C27 C 0.52462(13) 0.1327(4) 1.11190(17) 0.0230(8) Uani 1 1 d .

loop_
_atom_site_aniso_label
_atom_site_aniso_U_11
_atom_site_aniso_U_22
_atom_site_aniso_U_33
_atom_site_aniso_U_23
_atom_site_aniso_U_13
_atom_site_aniso_U_12
Re1 0.01114(10) 0.01595(11) 0.01208(10) 0.00008(4) 0.00647(7) 0.00064(4)
S1 0.0131(4) 0.0190(5) 0.0132(4) 0.0002(3) 0.0073(3) 0.0011(3)
F4 0.0216(11) 0.0363(13) 0.0181(10) -0.0052(9) 0.0027(9) -0.0008(9)
N1 0.0114(13) 0.0153(14) 0.0130(13) 0.0009(11) 0.0079(11) 0.0016(11)
C16 0.0144(16) 0.0177(17) 0.0110(15) -0.0019(13) 0.0044(13) -0.0010(13)
C5 0.0105(16) 0.0195(16) 0.0157(17) -0.0003(14) 0.0070(14) 0.0003(13)
N2 0.0116(13) 0.0203(15) 0.0134(13) -0.0007(12) 0.0072(11) 0.0000(11)
C45 0.0180(17) 0.0229(18) 0.0146(16) 0.0006(15) 0.0115(15) 0.0039(15)
O4 0.0284(14) 0.0247(14) 0.0222(13) 0.0073(12) 0.0147(11) 0.0026(11)
C1 0.0152(16) 0.0174(18) 0.0160(16) -0.0031(14) 0.0097(14) 0.0003(13)
C9 0.0169(17) 0.0169(18) 0.0185(17) -0.0001(15) 0.0123(15) 0.0000(14)
O6 0.0259(13) 0.0237(14) 0.0346(15) -0.0026(12) 0.0192(12) 0.0050(11)
C44 0.0124(16) 0.0222(18) 0.0162(16) -0.0034(15) 0.0069(14) 0.0019(13)
O5 0.0172(13) 0.0345(15) 0.0196(13) -0.0041(12) 0.0090(11) -0.0071(11)
F1 0.0202(11) 0.0237(12) 0.0200(11) -0.0032(8) 0.0086(10) -0.0024(8)
F5 0.0243(11) 0.0192(11) 0.0265(11) -0.0069(9) 0.0089(9) -0.0016(9)
C29 0.0174(17) 0.0150(17) 0.0225(17) -0.0009(14) 0.0134(15) 0.0004(13)
C6 0.0104(16) 0.0180(18) 0.0162(17) -0.0022(13) 0.0065(15) -0.0018(12)
C38 0.0224(19) 0.019(2) 0.026(2) 0.0013(14) 0.0156(17) 0.0012(13)
C23 0.0136(15) 0.0184(17) 0.0186(16) -0.0017(14) 0.0105(14) -0.0008(13)
C46 0.0149(16) 0.0212(18) 0.0167(17) -0.0009(14) 0.0075(14) -0.0048(14)
C4 0.0126(17) 0.0169(18) 0.0157(17) -0.0013(13) 0.0072(15) -0.0005(12)
C25 0.0142(16) 0.0218(19) 0.0165(16) -0.0006(14) 0.0100(14) -0.0008(13)
C24 0.0093(15) 0.0219(18) 0.0153(16) 0.0017(14) 0.0079(13) 0.0024(13)
C22 0.0093(15) 0.0164(16) 0.0162(16) -0.0036(14) 0.0054(13) -0.0003(13)
C17 0.0147(17) 0.0178(16) 0.0165(17) -0.0043(15) 0.0071(14) -0.0006(14)
C10 0.0158(16) 0.0183(17) 0.0182(16) -0.0042(14) 0.0112(14) -0.0026(13)
C21 0.0129(15) 0.0129(16) 0.0194(16) -0.0031(14) 0.0088(14) -0.0013(13)
C11 0.0177(16) 0.0178(17) 0.0115(15) -0.0034(14) 0.0072(14) -0.0018(14)
C15 0.0173(17) 0.0206(17) 0.0148(17) -0.0014(15) 0.0066(15) 0.0006(14)
C7 0.0128(16) 0.0231(18) 0.0206(17) 0.0010(15) 0.0099(14) 0.0026(14)
C37 0.0132(16) 0.0233(18) 0.0197(17) 0.0042(15) 0.0102(14) 0.0036(14)
C39 0.0191(19) 0.025(2) 0.034(2) 0.0049(16) 0.0165(18) -0.0002(14)
F2 0.0319(12) 0.0150(11) 0.0359(12) 0.0029(10) 0.0182(10) 0.0052(9)
C34 0.0303(19) 0.0210(18) 0.0186(17) -0.0012(15) 0.0142(16) -0.0002(15)
C26 0.0182(17) 0.0186(17) 0.0250(19) 0.0008(15) 0.0164(16) 0.0001(14)
C20 0.0162(17) 0.0230(18) 0.0228(19) -0.0003(16) 0.0129(16) 0.0000(14)
C28 0.0152(17) 0.029(2) 0.0151(17) -0.0017(15) 0.0063(14) -0.0006(15)
C14 0.0213(18) 0.0235(19) 0.0148(17) -0.0012(15) 0.0062(15) 0.0023(15)
C19 0.0149(17) 0.0227(17) 0.0236(19) -0.0006(16) 0.0081(16) 0.0027(15)
C40 0.0236(18) 0.0250(19) 0.032(2) 0.0099(17) 0.0204(17) 0.0085(15)
C13 0.0263(19) 0.0256(19) 0.0148(17) 0.0008(16) 0.0106(15) 0.0004(16)
C35 0.0234(18) 0.0209(18) 0.0196(17) 0.0014(15) 0.0141(15) -0.0012(15)
C30 0.0202(17) 0.0242(18) 0.0170(17) 0.0039(15) 0.0135(15) 0.0030(15)
C12 0.0237(19) 0.0219(18) 0.0201(18) -0.0015(15) 0.0141(16) -0.0005(15)
C8 0.0146(16) 0.0231(18) 0.0204(17) -0.0032(15) 0.0123(15) -0.0020(14)
C2 0.0198(19) 0.025(2) 0.0161(18) -0.0008(14) 0.0126(16) -0.0017(13)
C3 0.0156(16) 0.0213(18) 0.0140(16) 0.0012(14) 0.0084(14) 0.0003(14)
C18 0.0140(17) 0.0257(18) 0.0174(17) 0.0023(16) 0.0051(15) 0.0008(15)
C42 0.0138(16) 0.026(2) 0.0180(17) 0.0010(15) 0.0078(14) 0.0009(14)
C41 0.0259(19) 0.029(2) 0.0211(18) 0.0008(16) 0.0154(16) 0.0046(16)
C33 0.034(2) 0.030(2) 0.025(2) 0.0008(18) 0.0226(18) 0.0019(18)
C31 0.0262(19) 0.028(2) 0.0231(18) -0.0055(16) 0.0159(16) -0.0075(16)
C32 0.0238(19) 0.039(2) 0.030(2) -0.0037(19) 0.0197(17) -0.0066(17)
C43 0.032(2) 0.040(2) 0.042(2) 0.007(2) 0.030(2) 0.0070(18)
C36 0.050(3) 0.041(3) 0.037(2) -0.006(2) 0.035(2) -0.003(2)
F3 0.0235(11) 0.0359(13) 0.0251(11) 0.0096(10) 0.0059(9) 0.0091(10)
C27 0.0196(18) 0.0250(18) 0.0220(19) 0.0107(16) 0.0105(16) 0.0045(15)

loop_
_atom_type_symbol
_atom_type_description
_atom_type_scat_dispersion_real
_atom_type_scat_dispersion_imag
_atom_type_scat_source
C C 0.0033 0.0016 'International Tables Vol C Tables 4.2.6.8 and 6.1.1.4'
H H 0.0000 0.0000 'International Tables Vol C Tables 4.2.6.8 and 6.1.1.4'
O O 0.0106 0.0060 'International Tables Vol C Tables 4.2.6.8 and 6.1.1.4'
F F 0.0171 0.0103 'International Tables Vol C Tables 4.2.6.8 and 6.1.1.4'
S S 0.1246 0.1234 'International Tables Vol C Tables 4.2.6.8 and 6.1.1.4'
Re Re -1.0185 7.2310 'International Tables Vol C Tables 4.2.6.8 and 6.1.1.4'
N N 0.0061 0.0033 'International Tables Vol C Tables 4.2.6.8 and 6.1.1.4'

loop_
_geom_angle_atom_site_label_1
_geom_angle_atom_site_label_2
_geom_angle_atom_site_label_3
_geom_angle
N1 Re1 S1 72.32(7)
N1 Re1 N2 82.10(10)
N2 Re1 S1 72.53(7)
C45 Re1 S1 167.18(10)
C45 Re1 N1 99.45(12)
C45 Re1 N2 96.94(12)
C45 Re1 C44 87.64(14)
C45 Re1 C46 88.61(14)
C44 Re1 S1 100.72(10)
C44 Re1 N1 172.91(12)
C44 Re1 N2 97.20(11)
C46 Re1 S1 101.48(10)
C46 Re1 N1 93.47(12)
C46 Re1 N2 173.38(12)
C46 Re1 C44 86.58(13)
C16 S1 Re1 96.34(11)
C16 S1 C22 92.44(15)
C22 S1 Re1 97.92(11)
C1 N1 Re1 129.1(2)
C4 N1 Re1 121.7(2)
C4 N1 C1 107.6(3)
C11 C16 S1 124.5(2)
C15 C16 S1 111.0(2)
C15 C16 C11 124.1(3)
C6 C5 C4 123.5(3)
C6 C5 C24 119.1(3)
C4 C5 C24 116.0(3)
C9 N2 Re1 129.8(2)
C6 N2 Re1 121.8(2)
C6 N2 C9 107.9(3)
O5 C45 Re1 178.6(3)
N1 C1 C2 106.5(3)
C23 C1 N1 129.9(3)
C23 C1 C2 123.2(3)
N2 C9 C8 106.6(3)
C10 C9 N2 129.6(3)
C10 C9 C8 123.2(3)
O4 C44 Re1 176.6(3)
F5 C29 C24 119.6(3)
F5 C29 C28 117.9(3)
C24 C29 C28 122.5(3)
C5 C6 C7 125.3(3)
N2 C6 C5 125.2(3)
N2 C6 C7 109.1(3)
C37 C38 H38 120.1
C39 C38 H38 120.1
C39 C38 C37 119.7(3)
C1 C23 C21 131.6(3)
C1 C23 C37 115.2(3)
C21 C23 C37 113.1(3)
O6 C46 Re1 178.9(3)
N1 C4 C5 124.2(3)
N1 C4 C3 109.4(3)
C5 C4 C3 125.9(3)
F1 C25 C24 120.1(3)
F1 C25 C26 117.5(3)
C26 C25 C24 122.3(3)
C29 C24 C5 121.6(3)
C29 C24 C25 116.0(3)
C25 C24 C5 122.2(3)
C17 C22 S1 110.9(2)
C17 C22 C21 124.3(3)
C21 C22 S1 124.5(2)
C22 C17 C15 112.8(3)
C22 C17 C18 119.4(3)
C18 C17 C15 127.4(3)
C9 C10 C11 130.8(3)
C9 C10 C30 116.7(3)
C11 C10 C30 112.6(3)
C22 C21 C23 128.0(3)
C22 C21 C20 113.2(3)
C20 C21 C23 118.8(3)
C16 C11 C10 126.7(3)
C12 C11 C16 114.3(3)
C12 C11 C10 119.0(3)
C16 C15 C17 112.1(3)
C14 C15 C16 119.0(3)
C14 C15 C17 128.4(3)
C6 C7 H7 126.5
C8 C7 C6 107.0(3)
C8 C7 H7 126.5
C38 C37 C23 121.0(3)
C42 C37 C38 118.6(3)
C42 C37 C23 120.1(3)
C38 C39 H39 119.1
C38 C39 C40 121.8(3)
C40 C39 H39 119.1
C35 C34 H34 119.5
C35 C34 C33 120.9(3)
C33 C34 H34 119.5
F2 C26 C25 120.1(3)
F2 C26 C27 119.9(3)
C27 C26 C25 120.0(3)
C21 C20 H20 118.5
C19 C20 C21 122.9(3)
C19 C20 H20 118.5
F4 C28 C29 120.0(3)
F4 C28 C27 121.0(3)
C27 C28 C29 119.0(3)
C15 C14 H14 120.9
C13 C14 C15 118.3(3)
C13 C14 H14 120.9
C20 C19 H19 119.1
C20 C19 C18 121.9(3)
C18 C19 H19 119.1
C39 C40 C43 120.5(3)
C41 C40 C39 118.0(3)
C41 C40 C43 121.5(3)
C14 C13 H13 119.1
C14 C13 C12 121.7(3)
C12 C13 H13 119.1
C34 C35 H35 119.6
C34 C35 C30 120.8(3)
C30 C35 H35 119.6
C35 C30 C10 119.4(3)
C31 C30 C10 122.3(3)
C31 C30 C35 118.3(3)
C11 C12 H12 118.7
C13 C12 C11 122.5(3)
C13 C12 H12 118.7
C9 C8 H8 125.6
C7 C8 C9 108.9(3)
C7 C8 H8 125.6
C1 C2 H2 125.6
C3 C2 C1 108.7(3)
C3 C2 H2 125.6
C4 C3 H3 126.4
C2 C3 C4 107.2(3)
C2 C3 H3 126.4
C17 C18 H18 121.1
C19 C18 C17 117.7(3)
C19 C18 H18 121.1
C37 C42 H42 119.5
C41 C42 C37 120.9(3)
C41 C42 H42 119.5
C40 C41 H41 119.5
C42 C41 C40 120.9(3)
C42 C41 H41 119.5
C34 C33 C32 118.4(3)
C34 C33 C36 120.6(3)
C32 C33 C36 121.0(3)
C30 C31 H31 119.7
C32 C31 C30 120.6(3)
C32 C31 H31 119.7
C33 C32 H32 119.5
C31 C32 C33 120.9(3)
C31 C32 H32 119.5
C40 C43 H43A 109.5
C40 C43 H43B 109.5
C40 C43 H43C 109.5
H43A C43 H43B 109.5
H43A C43 H43C 109.5
H43B C43 H43C 109.5
C33 C36 H36A 109.5
C33 C36 H36B 109.5
C33 C36 H36C 109.5
H36A C36 H36B 109.5
H36A C36 H36C 109.5
H36B C36 H36C 109.5
C26 C27 C28 120.1(3)
F3 C27 C26 120.9(3)
F3 C27 C28 118.9(3)

loop_
_geom_bond_atom_site_label_1
_geom_bond_atom_site_label_2
_geom_bond_distance
Re1 S1 2.4924(8)
Re1 N1 2.141(3)
Re1 N2 2.155(3)
Re1 C45 1.910(3)
Re1 C44 1.934(4)
Re1 C46 1.919(3)
S1 C16 1.753(3)
S1 C22 1.753(3)
F4 C28 1.338(4)
N1 C1 1.411(4)
N1 C4 1.361(4)
C16 C11 1.406(4)
C16 C15 1.403(5)
C5 C6 1.412(5)
C5 C4 1.414(4)
C5 C24 1.496(4)
N2 C9 1.408(4)
N2 C6 1.357(4)
C45 O5 1.150(4)
O4 C44 1.148(4)
C1 C23 1.380(4)
C1 C2 1.456(5)
C9 C10 1.387(5)
C9 C8 1.459(5)
O6 C46 1.159(4)
F1 C25 1.340(4)
F5 C29 1.335(4)
C29 C24 1.382(5)
C29 C28 1.388(5)
C6 C7 1.461(4)
C38 H38 0.9300
C38 C37 1.403(5)
C38 C39 1.384(5)
C23 C21 1.477(5)
C23 C37 1.502(4)
C4 C3 1.445(4)
C25 C24 1.387(5)
C25 C26 1.385(5)
C22 C17 1.392(5)
C22 C21 1.412(4)
C17 C15 1.462(4)
C17 C18 1.397(5)
C10 C11 1.489(4)
C10 C30 1.497(4)
C21 C20 1.414(5)
C11 C12 1.403(5)
C15 C14 1.395(5)
C7 H7 0.9300
C7 C8 1.337(5)
C37 C42 1.389(5)
C39 H39 0.9300
C39 C40 1.393(5)
F2 C26 1.345(4)
C34 H34 0.9300
C34 C35 1.383(4)
C34 C33 1.388(5)
C26 C27 1.349(5)
C20 H20 0.9300
C20 C19 1.380(5)
C28 C27 1.385(5)
C14 H14 0.9300
C14 C13 1.383(5)
C19 H19 0.9300
C19 C18 1.382(5)
C40 C41 1.387(5)
C40 C43 1.510(4)
C13 H13 0.9300
C13 C12 1.386(5)
C35 H35 0.9300
C35 C30 1.393(5)
C30 C31 1.391(5)
C12 H12 0.9300
C8 H8 0.9300
C2 H2 0.9300
C2 C3 1.344(5)
C3 H3 0.9300
C18 H18 0.9300
C42 H42 0.9300
C42 C41 1.386(4)
C41 H41 0.9300
C33 C32 1.389(6)
C33 C36 1.515(5)
C31 H31 0.9300
C31 C32 1.388(5)
C32 H32 0.9300
C43 H43A 0.9600
C43 H43B 0.9600
C43 H43C 0.9600
C36 H36A 0.9600
C36 H36B 0.9600
C36 H36C 0.9600
F3 C27 1.341(4)

loop_
_geom_hbond_atom_site_label_D
_geom_hbond_atom_site_label_H
_geom_hbond_atom_site_label_A
_geom_hbond_distance_DH
_geom_hbond_distance_HA
_geom_hbond_distance_DA
_geom_hbond_angle_DHA
_geom_hbond_site_symmetry_A
C7 H7 O5 0.93 2.64 3.455(4) 146.7 5_667

loop_
_geom_torsion_atom_site_label_1
_geom_torsion_atom_site_label_2
_geom_torsion_atom_site_label_3
_geom_torsion_atom_site_label_4
_geom_torsion
Re1 S1 C16 C11 69.2(3)
Re1 S1 C16 C15 -104.0(2)
Re1 S1 C22 C17 104.5(2)
Re1 S1 C22 C21 -70.3(3)
Re1 N1 C1 C23 30.0(5)
Re1 N1 C1 C2 -158.0(2)
Re1 N1 C4 C5 -28.3(4)
Re1 N1 C4 C3 159.1(2)
Re1 N2 C9 C10 -25.1(5)
Re1 N2 C9 C8 164.2(2)
Re1 N2 C6 C5 21.9(4)
Re1 N2 C6 C7 -165.0(2)
S1 Re1 N1 C1 -77.3(3)
S1 Re1 N1 C4 118.8(2)
S1 Re1 N2 C9 74.1(3)
S1 Re1 N2 C6 -115.4(2)
S1 Re1 C45 O5 77(13)
S1 Re1 C44 O4 84(5)
S1 Re1 C46 O6 -96(20)
S1 C16 C11 C10 4.5(5)
S1 C16 C11 C12 -175.3(3)
S1 C16 C15 C17 2.4(4)
S1 C16 C15 C14 175.2(3)
S1 C22 C17 C15 -7.8(4)
S1 C22 C17 C18 178.0(3)
S1 C22 C21 C23 3.5(5)
S1 C22 C21 C20 -179.0(3)
F4 C28 C27 C26 177.9(3)
F4 C28 C27 F3 -1.8(5)
N1 Re1 S1 C16 -177.44(13)
N1 Re1 S1 C22 89.19(13)
N1 Re1 N2 C9 147.9(3)
N1 Re1 N2 C6 -41.6(2)
N1 Re1 C45 O5 126(13)
N1 Re1 C44 O4 74(5)
N1 Re1 C46 O6 -168(100)
N1 C1 C23 C21 7.7(6)
N1 C1 C23 C37 -169.6(3)
N1 C1 C2 C3 -4.8(4)
N1 C4 C3 C2 4.8(4)
C16 S1 C22 C17 7.8(3)
C16 S1 C22 C21 -167.0(3)
C16 C11 C12 C13 1.8(5)
C16 C15 C14 C13 0.4(5)
C5 C6 C7 C8 168.6(3)
C5 C4 C3 C2 -167.6(3)
N2 Re1 S1 C16 -90.35(13)
N2 Re1 S1 C22 176.28(13)
N2 Re1 N1 C1 -151.4(3)
N2 Re1 N1 C4 44.7(2)
N2 Re1 C45 O5 43(13)
N2 Re1 C44 O4 158(5)
N2 Re1 C46 O6 -121(19)
N2 C9 C10 C11 -4.4(6)
N2 C9 C10 C30 176.6(3)
N2 C9 C8 C7 4.5(4)
N2 C6 C7 C8 -4.5(4)
C45 Re1 S1 C16 -126.1(4)
C45 Re1 S1 C22 140.5(4)
C45 Re1 N1 C1 112.8(3)
C45 Re1 N1 C4 -51.1(3)
C45 Re1 N2 C9 -113.4(3)
C45 Re1 N2 C6 57.1(3)
C45 Re1 C44 O4 -105(5)
C45 Re1 C46 O6 92(20)
C1 N1 C4 C5 164.8(3)
C1 N1 C4 C3 -7.8(4)
C1 C23 C21 C22 17.0(6)
C1 C23 C21 C20 -160.4(4)
C1 C23 C37 C38 -124.2(4)
C1 C23 C37 C42 62.2(4)
C1 C2 C3 C4 0.1(4)
C9 N2 C6 C5 -165.7(3)
C9 N2 C6 C7 7.4(4)
C9 C10 C11 C16 -28.2(6)
C9 C10 C11 C12 151.6(4)
C9 C10 C30 C35 123.9(4)
C9 C10 C30 C31 -57.9(5)
C44 Re1 S1 C16 3.90(14)
C44 Re1 S1 C22 -89.47(14)
C44 Re1 N1 C1 -66.6(10)
C44 Re1 N1 C4 129.5(9)
C44 Re1 N2 C9 -24.9(3)
C44 Re1 N2 C6 145.6(2)
C44 Re1 C45 O5 -54(13)
C44 Re1 C46 O6 4(20)
F1 C25 C24 C5 1.9(4)
F1 C25 C24 C29 177.2(3)
F1 C25 C26 F2 -0.3(4)
F1 C25 C26 C27 -178.6(3)
F5 C29 C24 C5 -2.3(4)
F5 C29 C24 C25 -177.7(3)
F5 C29 C28 F4 0.1(4)
F5 C29 C28 C27 178.6(3)
C29 C28 C27 C26 -0.7(5)
C29 C28 C27 F3 179.7(3)
C6 C5 C4 N1 -11.3(5)
C6 C5 C4 C3 160.0(3)
C6 C5 C24 C29 115.6(3)
C6 C5 C24 C25 -69.3(4)
C6 N2 C9 C10 163.4(4)
C6 N2 C9 C8 -7.3(4)
C6 C7 C8 C9 -0.2(4)
C38 C37 C42 C41 -1.9(5)
C38 C39 C40 C41 -2.6(5)
C38 C39 C40 C43 176.0(3)
C23 C1 C2 C3 168.0(3)
C23 C21 C20 C19 176.3(3)
C23 C37 C42 C41 171.8(3)
C46 Re1 S1 C16 92.55(15)
C46 Re1 S1 C22 -0.81(15)
C46 Re1 N1 C1 23.6(3)
C46 Re1 N1 C4 -140.3(2)
C46 Re1 N2 C9 99.6(10)
C46 Re1 N2 C6 -89.9(10)
C46 Re1 C45 O5 -141(13)
C46 Re1 C44 O4 -17(5)
C4 N1 C1 C23 -164.4(3)
C4 N1 C1 C2 7.7(3)
C4 C5 C6 N2 14.7(5)
C4 C5 C6 C7 -157.3(3)
C4 C5 C24 C29 -77.4(4)
C4 C5 C24 C25 97.6(4)
C25 C26 C27 C28 1.1(5)
C25 C26 C27 F3 -179.3(3)
C24 C5 C6 N2 -179.3(3)
C24 C5 C6 C7 8.7(5)
C24 C5 C4 N1 -177.7(3)
C24 C5 C4 C3 -6.3(5)
C24 C29 C28 F4 -179.3(3)
C24 C29 C28 C27 -0.8(5)
C24 C25 C26 F2 178.2(3)
C24 C25 C26 C27 0.0(5)
C22 S1 C16 C11 167.4(3)
C22 S1 C16 C15 -5.8(3)
C22 C17 C15 C16 3.5(4)
C22 C17 C15 C14 -168.4(4)
C22 C17 C18 C19 1.5(5)
C22 C21 C20 C19 -1.4(5)
C17 C22 C21 C23 -170.7(3)
C17 C22 C21 C20 6.9(5)
C17 C15 C14 C13 171.8(4)
C10 C9 C8 C7 -166.9(3)
C10 C11 C12 C13 -178.0(3)
C10 C30 C31 C32 -177.8(4)
C21 C23 C37 C38 58.0(4)
C21 C23 C37 C42 -115.6(3)
C21 C22 C17 C15 167.1(3)
C21 C22 C17 C18 -7.1(5)
C21 C20 C19 C18 -3.7(6)
C11 C16 C15 C17 -170.8(3)
C11 C16 C15 C14 1.9(5)
C11 C10 C30 C35 -55.4(4)
C11 C10 C30 C31 122.9(4)
C15 C16 C11 C10 176.9(3)
C15 C16 C11 C12 -2.9(5)
C15 C17 C18 C19 -171.8(4)
C15 C14 C13 C12 -1.5(6)
C37 C38 C39 C40 0.1(5)
C37 C23 C21 C22 -165.7(3)
C37 C23 C21 C20 16.9(4)
C37 C42 C41 C40 -0.6(5)
C39 C38 C37 C23 -171.5(3)
C39 C38 C37 C42 2.2(5)
C39 C40 C41 C42 2.9(5)
F2 C26 C27 C28 -177.2(3)
F2 C26 C27 F3 2.4(5)
C34 C35 C30 C10 179.5(3)
C34 C35 C30 C31 1.2(5)
C34 C33 C32 C31 0.1(6)
C26 C25 C24 C5 -176.7(3)
C26 C25 C24 C29 -1.3(4)
C20 C19 C18 C17 3.7(6)
C28 C29 C24 C5 177.1(3)
C28 C29 C24 C25 1.7(4)
C14 C13 C12 C11 0.3(6)
C35 C34 C33 C32 1.5(6)
C35 C34 C33 C36 -178.1(4)
C35 C30 C31 C32 0.4(6)
C30 C10 C11 C16 150.9(3)
C30 C10 C11 C12 -29.3(4)
C30 C31 C32 C33 -1.1(6)
C8 C9 C10 C11 165.0(3)
C8 C9 C10 C30 -14.0(5)
C2 C1 C23 C21 -163.2(3)
C2 C1 C23 C37 19.5(5)
C18 C17 C15 C16 177.1(4)
C18 C17 C15 C14 5.2(6)
C33 C34 C35 C30 -2.2(6)
C43 C40 C41 C42 -175.8(3)
C36 C33 C32 C31 179.7(4)

loop_
_platon_squeeze_void_nr
_platon_squeeze_void_average_x
_platon_squeeze_void_average_y
_platon_squeeze_void_average_z
_platon_squeeze_void_volume
_platon_squeeze_void_count_electrons
_platon_squeeze_void_content
1 0.500 0.042 0.250 218 56 ' '
2 0.500 -0.043 0.750 219 56 ' '
3 0.000 0.457 0.750 219 56 ' '
4 0.000 0.542 0.250 218 56 ' '
